data_7711061
loop_
_publ_author_name
'Kundu, Gargi'
'Dixit, Ruchi'
'Tothadi, Srinu'
'Vanka, Kumar'
'Sen, Sakya Singha'

_publ_section_title
;
 Versatile chemistry of six-membered NHC with boranes: bromination at sp3
 borane, activation of B--H bond of HBpin, and ring expansion of NHC
;
_journal_name_full 'Dalton Transactions'
_journal_paper_doi 10.1039/D2DT01707E
_journal_year 2022
_chemical_formula_moiety 'C28 H41 N2, C12 H8 B O4, C6 H6'
_chemical_formula_sum 'C46 H55 B N2 O4'
_chemical_formula_weight 710.73
_space_group_crystal_system monoclinic
_space_group_IT_number 14
_space_group_name_Hall '-P 2ybc'
_space_group_name_H-M_alt 'P 1 21/c 1'
_atom_sites_solution_hydrogens geom
_atom_sites_solution_primary direct
_atom_sites_solution_secondary difmap
_audit_creation_date 2022-07-12
_audit_creation_method
;
Olex2 1.5
(compiled 2022.04.07 svn.rca3783a0 for OlexSys, GUI svn.r6498)
;
_audit_update_record
;
2022-08-06 deposited with the CCDC.	2022-08-15 downloaded from the CCDC.
;
_cell_angle_alpha 90.00
_cell_angle_beta 106.590(10)
_cell_angle_gamma 90.00
_cell_formula_units_Z 4
_cell_length_a 18.245(7)
_cell_length_b 12.362(5)
_cell_length_c 18.528(7)
_cell_measurement_reflns_used 9836
_cell_measurement_temperature 100(2)
_cell_measurement_theta_max 27.93
_cell_measurement_theta_min 2.29
_cell_volume 4005(3)
_computing_cell_refinement 'SAINT v8.37A (Bruker, 2015)'
_computing_data_collection 'Apex3 v2019.11-0 (Bruker, 2019)'
_computing_data_reduction 'SAINT v8.37A (Bruker, 2015)'
_computing_molecular_graphics 'Olex2 1.5 (Dolomanov et al., 2009)'
_computing_publication_material 'Olex2 1.5 (Dolomanov et al., 2009)'
_computing_structure_refinement 'SHELXL 97-2 (Sheldrick, 2015)'
_computing_structure_solution 'SHELXS  (Sheldrick, 2008)'
_diffrn_ambient_temperature 100.00
_diffrn_measured_fraction_theta_full 0.997
_diffrn_measured_fraction_theta_max 0.951
_diffrn_measurement_device_type 'Bruker APEX-II CCD'
_diffrn_measurement_method '\f and \w scans'
_diffrn_radiation_monochromator graphite
_diffrn_radiation_type MoK\a
_diffrn_radiation_wavelength 0.71073
_diffrn_reflns_av_R_equivalents 0.0826
_diffrn_reflns_av_unetI/netI 0.0484
_diffrn_reflns_limit_h_max 24
_diffrn_reflns_limit_h_min -24
_diffrn_reflns_limit_k_max 16
_diffrn_reflns_limit_k_min -16
_diffrn_reflns_limit_l_max 24
_diffrn_reflns_limit_l_min -20
_diffrn_reflns_number 80481
_diffrn_reflns_theta_full 25.00
_diffrn_reflns_theta_max 28.49
_diffrn_reflns_theta_min 2.02
_diffrn_source 'fine-focus sealed tube'
_diffrn_standards_number 0
_exptl_absorpt_coefficient_mu 0.074
_exptl_absorpt_correction_T_max 0.7456
_exptl_absorpt_correction_T_min 0.6110
_exptl_absorpt_correction_type none
_exptl_absorpt_process_details
;
SADABS-2014/5 (Bruker,2014/5) was used for absorption correction.
wR2(int) was 0.1178 before and 0.0650 after correction.
The Ratio of minimum to maximum transmission is 0.8195.
The \l/2 correction factor is Not present.
;
_exptl_crystal_colour colourless
_exptl_crystal_colour_primary colourless
_exptl_crystal_density_diffrn 1.179
_exptl_crystal_density_method 'not measured'
_exptl_crystal_description block
_exptl_crystal_F_000 1528
_exptl_crystal_size_max 0.12
_exptl_crystal_size_mid 0.11
_exptl_crystal_size_min 0.08
_refine_diff_density_max 0.307
_refine_diff_density_min -0.231
_refine_diff_density_rms 0.045
_refine_ls_extinction_coef 0.0064(8)
_refine_ls_extinction_expression Fc^*^=kFc[1+0.001xFc^2^\l^3^/sin(2\q)]^-1/4^
_refine_ls_extinction_method SHELXL
_refine_ls_goodness_of_fit_ref 1.050
_refine_ls_hydrogen_treatment mixed
_refine_ls_matrix_type full
_refine_ls_number_parameters 487
_refine_ls_number_reflns 9657
_refine_ls_number_restraints 0
_refine_ls_restrained_S_all 1.050
_refine_ls_R_factor_all 0.0839
_refine_ls_R_factor_gt 0.0544
_refine_ls_shift/su_max 0.000
_refine_ls_shift/su_mean 0.000
_refine_ls_structure_factor_coef Fsqd
_refine_ls_weighting_details 'calc w=1/[\s^2^(Fo^2^)+(0.0445P)^2^+2.4343P] where P=(Fo^2^+2Fc^2^)/3'
_refine_ls_weighting_scheme calc
_refine_ls_wR_factor_gt 0.1205
_refine_ls_wR_factor_ref 0.1359
_reflns_number_gt 6979
_reflns_number_total 9657
_reflns_threshold_expression >2sigma(I)
_cod_data_source_file d2dt01707e2.cif
_cod_data_source_block mo_gk_bcat_0ma_a
_cod_database_code 7711061
_olex2_refinement_description
;
1. Fixed Uiso
 At 1.2 times of:
  All C(H) groups, All C(H,H) groups
 At 1.5 times of:
  All C(H,H,H) groups
2.a Ternary CH refined with riding coordinates:
 C19(H19), C26(H26), C38(H38), C35(H35)
2.b Secondary CH2 refined with riding coordinates:
 C13(H13A,H13B), C14(H14A,H14B), C15(H15A,H15B)
2.c Aromatic/amide H refined with riding coordinates:
 C11(H11), C2(H2), C8(H8), C10(H10), C3(H3), C5(H5), C9(H9), C4(H4), C17(H17),
 C33(H33), C31(H31), C22(H22), C32(H32), C21(H21), C23(H23), C45(H45), C43(H43),
  C46(H46), C42(H42), C44(H44), C41(H41)
2.d Idealised Me refined as rotating group:
 C40(H40A,H40B,H40C), C16(H16A,H16B,H16C), C18(H18A,H18B,H18C), C28(H28A,H28B,
 H28C), C37(H37A,H37B,H37C), C27(H27A,H27B,H27C), C36(H36A,H36B,H36C), C39(H39A,
 H39B,H39C)
;
_olex2_submission_special_instructions 'No special instructions were received'

loop_
_space_group_symop_id
_space_group_symop_operation_xyz
1 'x, y, z'
2 '-x, y+1/2, -z+1/2'
3 '-x, -y, -z'
4 'x, -y-1/2, z-1/2'

loop_
_atom_site_label
_atom_site_type_symbol
_atom_site_fract_x
_atom_site_fract_y
_atom_site_fract_z
_atom_site_U_iso_or_equiv
_atom_site_adp_type
_atom_site_occupancy
_atom_site_symmetry_multiplicity
_atom_site_calc_flag
_atom_site_refinement_flags
_atom_site_disorder_assembly
_atom_site_disorder_group
O1 O 0.31758(7) 0.99320(10) 0.07726(7) 0.0262(3) Uani 1 1 d . . .
O2 O 0.18554(7) 1.00242(10) 0.08145(7) 0.0290(3) Uani 1 1 d . . .
O4 O 0.24085(8) 1.13569(11) 0.01513(8) 0.0378(3) Uani 1 1 d . . .
O3 O 0.27482(7) 1.12292(11) 0.15585(7) 0.0341(3) Uani 1 1 d . . .
C12 C 0.17149(10) 1.02106(14) 0.14931(10) 0.0260(4) Uani 1 1 d . . .
C1 C 0.33639(10) 1.02252(15) 0.01366(10) 0.0270(4) Uani 1 1 d . . .
C11 C 0.11433(10) 0.97941(15) 0.17533(11) 0.0312(4) Uani 1 1 d . . .
H11 H 0.0764 0.9330 0.1449 0.037 Uiso 1 1 calc R . .
C7 C 0.22527(10) 1.09133(15) 0.19415(10) 0.0284(4) Uani 1 1 d . . .
C2 C 0.39193(12) 0.98089(18) -0.01408(12) 0.0390(5) Uani 1 1 d . . .
H2 H 0.4241 0.9239 0.0111 0.047 Uiso 1 1 calc R . .
C8 C 0.22454(12) 1.11897(17) 0.26639(11) 0.0376(5) Uani 1 1 d . . .
H8 H 0.2620 1.1664 0.2964 0.045 Uiso 1 1 calc R . .
C10 C 0.11354(12) 1.00775(17) 0.24918(12) 0.0379(5) Uani 1 1 d . . .
H10 H 0.0746 0.9791 0.2685 0.046 Uiso 1 1 calc R . .
C3 C 0.40014(15) 1.0253(2) -0.08178(14) 0.0570(8) Uani 1 1 d . . .
H3 H 0.4395 0.9989 -0.1014 0.068 Uiso 1 1 calc R . .
C5 C 0.29634(14) 1.1468(2) -0.09164(12) 0.0506(6) Uani 1 1 d . . .
H5 H 0.2626 1.2016 -0.1178 0.061 Uiso 1 1 calc R . .
C6 C 0.29004(11) 1.10604(16) -0.02390(10) 0.0336(4) Uani 1 1 d . . .
C9 C 0.16767(12) 1.07563(18) 0.29382(12) 0.0411(5) Uani 1 1 d . . .
H9 H 0.1660 1.0927 0.3433 0.049 Uiso 1 1 calc R . .
C4 C 0.35243(17) 1.1061(3) -0.11995(12) 0.0625(9) Uani 1 1 d . . .
H4 H 0.3584 1.1335 -0.1658 0.075 Uiso 1 1 calc R . .
B1 B 0.25445(12) 1.06472(16) 0.08199(12) 0.0273(4) Uani 1 1 d . . .
N2 N 0.23532(7) 0.64576(10) 0.22117(7) 0.0166(3) Uani 1 1 d . . .
N1 N 0.34593(7) 0.74360(11) 0.26730(7) 0.0171(3) Uani 1 1 d . . .
C17 C 0.30197(8) 0.66103(12) 0.26992(8) 0.0165(3) Uani 1 1 d . . .
H17 H 0.3194 0.6097 0.3092 0.020 Uiso 1 1 calc R . .
C29 C 0.41760(9) 0.75394(13) 0.32594(9) 0.0179(3) Uani 1 1 d . . .
C20 C 0.14816(9) 0.55395(14) 0.27939(9) 0.0221(3) Uani 1 1 d . . .
C25 C 0.19108(8) 0.55152(13) 0.22747(9) 0.0186(3) Uani 1 1 d . . .
C34 C 0.41933(9) 0.81232(13) 0.39203(9) 0.0206(3) Uani 1 1 d . . .
C13 C 0.32579(9) 0.82430(13) 0.20482(9) 0.0222(3) Uani 1 1 d . . .
H13A H 0.3726 0.8470 0.1920 0.027 Uiso 1 1 calc R . .
H13B H 0.3028 0.8891 0.2211 0.027 Uiso 1 1 calc R . .
C24 C 0.19207(9) 0.46402(13) 0.17886(9) 0.0213(3) Uani 1 1 d . . .
C33 C 0.48835(10) 0.81845(15) 0.44825(9) 0.0261(4) Uani 1 1 d . . .
H33 H 0.4913 0.8561 0.4937 0.031 Uiso 1 1 calc R . .
C31 C 0.54891(9) 0.71576(14) 0.37085(10) 0.0241(4) Uani 1 1 d . . .
H31 H 0.5944 0.6847 0.3647 0.029 Uiso 1 1 calc R . .
C30 C 0.48122(9) 0.70598(13) 0.31301(9) 0.0196(3) Uani 1 1 d . . .
C22 C 0.10654(10) 0.37351(15) 0.23646(11) 0.0323(4) Uani 1 1 d . . .
H22 H 0.0774 0.3111 0.2402 0.039 Uiso 1 1 calc R . .
C14 C 0.26929(10) 0.77465(14) 0.13595(9) 0.0234(4) Uani 1 1 d . . .
H14A H 0.2493 0.8311 0.0975 0.028 Uiso 1 1 calc R . .
H14B H 0.2951 0.7187 0.1138 0.028 Uiso 1 1 calc R . .
C19 C 0.14559(9) 0.65133(15) 0.32924(9) 0.0243(4) Uani 1 1 d . . .
H19 H 0.1871 0.7022 0.3258 0.029 Uiso 1 1 calc R . .
C26 C 0.23970(9) 0.46543(14) 0.12332(9) 0.0236(4) Uani 1 1 d . . .
H26 H 0.2494 0.5428 0.1133 0.028 Uiso 1 1 calc R . .
C15 C 0.20493(9) 0.72505(13) 0.15978(9) 0.0220(3) Uani 1 1 d . . .
H15A H 0.1763 0.7824 0.1775 0.026 Uiso 1 1 calc R . .
H15B H 0.1693 0.6883 0.1163 0.026 Uiso 1 1 calc R . .
C32 C 0.55203(10) 0.77018(15) 0.43797(10) 0.0277(4) Uani 1 1 d . . .
H32 H 0.5990 0.7736 0.4768 0.033 Uiso 1 1 calc R . .
C38 C 0.47965(9) 0.64638(14) 0.23955(9) 0.0238(4) Uani 1 1 d . . .
H38 H 0.4252 0.6414 0.2082 0.029 Uiso 1 1 calc R . .
C35 C 0.35053(10) 0.86818(14) 0.40438(9) 0.0243(4) Uani 1 1 d . . .
H35 H 0.3073 0.8598 0.3574 0.029 Uiso 1 1 calc R . .
C21 C 0.10572(10) 0.46157(15) 0.28247(11) 0.0297(4) Uani 1 1 d . . .
H21 H 0.0757 0.4588 0.3167 0.036 Uiso 1 1 calc R . .
C23 C 0.14883(10) 0.37422(14) 0.18499(10) 0.0274(4) Uani 1 1 d . . .
H23 H 0.1481 0.3129 0.1539 0.033 Uiso 1 1 calc R . .
C40 C 0.51076(11) 0.53156(15) 0.25552(11) 0.0310(4) Uani 1 1 d . . .
H40A H 0.5047 0.4934 0.2078 0.046 Uiso 1 1 calc R . .
H40B H 0.4824 0.4931 0.2853 0.046 Uiso 1 1 calc R . .
H40C H 0.5651 0.5344 0.2837 0.046 Uiso 1 1 calc R . .
C16 C 0.07029(10) 0.71043(16) 0.30067(10) 0.0305(4) Uani 1 1 d . . .
H16A H 0.0633 0.7330 0.2484 0.046 Uiso 1 1 calc R . .
H16B H 0.0704 0.7743 0.3320 0.046 Uiso 1 1 calc R . .
H16C H 0.0284 0.6623 0.3030 0.046 Uiso 1 1 calc R . .
C18 C 0.16016(12) 0.62057(18) 0.41359(10) 0.0385(5) Uani 1 1 d . . .
H18A H 0.1195 0.5722 0.4189 0.058 Uiso 1 1 calc R . .
H18B H 0.1605 0.6863 0.4433 0.058 Uiso 1 1 calc R . .
H18C H 0.2096 0.5839 0.4317 0.058 Uiso 1 1 calc R . .
C28 C 0.20110(12) 0.41204(19) 0.04714(11) 0.0410(5) Uani 1 1 d . . .
H28A H 0.1954 0.3343 0.0544 0.061 Uiso 1 1 calc R . .
H28B H 0.2326 0.4233 0.0129 0.061 Uiso 1 1 calc R . .
H28C H 0.1506 0.4444 0.0254 0.061 Uiso 1 1 calc R . .
C37 C 0.32633(12) 0.81604(19) 0.46901(12) 0.0427(5) Uani 1 1 d . . .
H37A H 0.3673 0.8248 0.5161 0.064 Uiso 1 1 calc R . .
H37B H 0.3165 0.7388 0.4586 0.064 Uiso 1 1 calc R . .
H37C H 0.2797 0.8511 0.4736 0.064 Uiso 1 1 calc R . .
C27 C 0.31611(11) 0.41345(19) 0.15923(12) 0.0384(5) Uani 1 1 d . . .
H27A H 0.3411 0.4502 0.2068 0.058 Uiso 1 1 calc R . .
H27B H 0.3483 0.4193 0.1252 0.058 Uiso 1 1 calc R . .
H27C H 0.3086 0.3370 0.1691 0.058 Uiso 1 1 calc R . .
C36 C 0.36445(12) 0.98895(17) 0.41889(14) 0.0431(5) Uani 1 1 d . . .
H36A H 0.3171 1.0236 0.4220 0.065 Uiso 1 1 calc R . .
H36B H 0.3806 1.0213 0.3776 0.065 Uiso 1 1 calc R . .
H36C H 0.4046 0.9996 0.4664 0.065 Uiso 1 1 calc R . .
C39 C 0.52418(12) 0.70946(17) 0.19447(11) 0.0367(5) Uani 1 1 d . . .
H39A H 0.5783 0.7131 0.2233 0.055 Uiso 1 1 calc R . .
H39B H 0.5034 0.7829 0.1848 0.055 Uiso 1 1 calc R . .
H39C H 0.5193 0.6727 0.1465 0.055 Uiso 1 1 calc R . .
C45 C -0.02377(12) 0.6530(2) 0.10040(11) 0.0419(5) Uani 1 1 d . . .
H45 H -0.0277 0.6121 0.1425 0.050 Uiso 1 1 calc R . .
C43 C -0.05568(11) 0.81062(18) 0.02179(12) 0.0392(5) Uani 1 1 d . . .
H43 H -0.0821 0.8775 0.0102 0.047 Uiso 1 1 calc R . .
C46 C 0.02059(11) 0.61662(19) 0.05674(12) 0.0414(5) Uani 1 1 d . . .
H46 H 0.0470 0.5497 0.0683 0.050 Uiso 1 1 calc R . .
C42 C -0.01059(12) 0.7741(2) -0.02150(12) 0.0427(5) Uani 1 1 d . . .
H42 H -0.0056 0.8157 -0.0630 0.051 Uiso 1 1 calc R . .
C44 C -0.06237(12) 0.74929(19) 0.08261(12) 0.0423(5) Uani 1 1 d . . .
H44 H -0.0939 0.7742 0.1121 0.051 Uiso 1 1 calc R . .
C41 C 0.02705(12) 0.6772(2) -0.00435(13) 0.0464(6) Uani 1 1 d . . .
H41 H 0.0577 0.6514 -0.0344 0.056 Uiso 1 1 calc R . .

loop_
_atom_site_aniso_label
_atom_site_aniso_U_11
_atom_site_aniso_U_22
_atom_site_aniso_U_33
_atom_site_aniso_U_23
_atom_site_aniso_U_13
_atom_site_aniso_U_12
O1 0.0253(6) 0.0246(6) 0.0302(6) 0.0059(5) 0.0104(5) -0.0005(5)
O2 0.0257(6) 0.0291(7) 0.0329(7) -0.0040(5) 0.0099(5) -0.0016(5)
O4 0.0372(8) 0.0310(8) 0.0436(8) 0.0142(6) 0.0088(6) 0.0057(6)
O3 0.0346(7) 0.0298(7) 0.0404(7) -0.0085(6) 0.0149(6) -0.0089(6)
C12 0.0247(8) 0.0212(9) 0.0318(9) 0.0005(7) 0.0076(7) 0.0053(7)
C1 0.0300(9) 0.0271(10) 0.0244(8) -0.0062(7) 0.0088(7) -0.0137(7)
C11 0.0251(9) 0.0266(10) 0.0435(11) 0.0009(8) 0.0123(8) 0.0042(7)
C7 0.0281(9) 0.0216(9) 0.0367(10) -0.0019(7) 0.0114(8) 0.0019(7)
C2 0.0367(11) 0.0405(12) 0.0443(11) -0.0195(9) 0.0187(9) -0.0182(9)
C8 0.0408(11) 0.0319(11) 0.0399(11) -0.0100(9) 0.0113(9) 0.0002(9)
C10 0.0350(10) 0.0363(11) 0.0491(12) 0.0019(9) 0.0226(9) 0.0068(9)
C3 0.0610(15) 0.0752(19) 0.0468(13) -0.0369(14) 0.0349(12) -0.0457(15)
C5 0.0587(14) 0.0550(15) 0.0296(11) 0.0104(10) -0.0012(10) -0.0309(12)
C6 0.0334(10) 0.0352(11) 0.0281(9) 0.0049(8) 0.0021(8) -0.0149(8)
C9 0.0461(12) 0.0423(12) 0.0393(11) -0.0036(9) 0.0193(10) 0.0089(10)
C4 0.0792(19) 0.086(2) 0.0251(11) -0.0122(12) 0.0195(12) -0.0566(17)
B1 0.0290(10) 0.0201(10) 0.0324(10) 0.0032(8) 0.0079(8) -0.0004(8)
N2 0.0149(6) 0.0146(7) 0.0195(6) 0.0000(5) 0.0036(5) 0.0001(5)
N1 0.0154(6) 0.0160(7) 0.0190(6) 0.0000(5) 0.0033(5) -0.0009(5)
C17 0.0156(7) 0.0158(7) 0.0188(7) -0.0005(6) 0.0061(6) 0.0026(6)
C29 0.0158(7) 0.0166(8) 0.0196(7) 0.0018(6) 0.0025(6) -0.0022(6)
C20 0.0154(7) 0.0233(9) 0.0260(8) 0.0047(7) 0.0034(6) 0.0018(6)
C25 0.0136(7) 0.0157(8) 0.0239(8) 0.0048(6) 0.0012(6) -0.0002(6)
C34 0.0201(8) 0.0202(8) 0.0221(8) 0.0003(6) 0.0071(6) -0.0020(6)
C13 0.0240(8) 0.0168(8) 0.0244(8) 0.0048(6) 0.0045(7) -0.0022(6)
C24 0.0168(7) 0.0176(8) 0.0260(8) 0.0011(6) 0.0004(6) 0.0012(6)
C33 0.0262(9) 0.0293(10) 0.0214(8) -0.0027(7) 0.0045(7) -0.0035(7)
C31 0.0175(8) 0.0226(9) 0.0315(9) 0.0019(7) 0.0058(7) 0.0006(7)
C30 0.0199(8) 0.0158(8) 0.0235(8) 0.0017(6) 0.0065(6) -0.0016(6)
C22 0.0220(8) 0.0256(10) 0.0459(11) 0.0059(8) 0.0040(8) -0.0082(7)
C14 0.0285(9) 0.0212(8) 0.0188(8) 0.0038(6) 0.0038(7) -0.0027(7)
C19 0.0193(8) 0.0289(9) 0.0261(8) 0.0040(7) 0.0089(7) 0.0037(7)
C26 0.0257(8) 0.0171(8) 0.0271(8) -0.0026(7) 0.0061(7) -0.0008(7)
C15 0.0210(8) 0.0170(8) 0.0239(8) 0.0040(6) -0.0001(6) 0.0004(6)
C32 0.0208(8) 0.0295(10) 0.0278(9) 0.0002(7) -0.0012(7) -0.0016(7)
C38 0.0209(8) 0.0231(9) 0.0277(9) -0.0035(7) 0.0073(7) 0.0001(7)
C35 0.0239(8) 0.0266(9) 0.0230(8) -0.0040(7) 0.0078(7) 0.0000(7)
C21 0.0202(8) 0.0312(10) 0.0386(10) 0.0079(8) 0.0097(7) -0.0014(7)
C23 0.0247(8) 0.0181(8) 0.0347(10) -0.0006(7) 0.0010(7) -0.0021(7)
C40 0.0288(9) 0.0245(9) 0.0403(10) -0.0033(8) 0.0109(8) 0.0034(7)
C16 0.0294(9) 0.0319(10) 0.0286(9) 0.0028(8) 0.0055(7) 0.0108(8)
C18 0.0400(11) 0.0453(12) 0.0283(10) 0.0054(9) 0.0065(8) 0.0149(9)
C28 0.0360(11) 0.0509(13) 0.0346(11) -0.0158(10) 0.0080(9) -0.0045(10)
C37 0.0400(11) 0.0496(14) 0.0475(12) 0.0123(10) 0.0271(10) 0.0104(10)
C27 0.0254(9) 0.0484(13) 0.0427(11) 0.0018(10) 0.0117(8) 0.0044(9)
C36 0.0350(11) 0.0291(11) 0.0673(15) -0.0071(10) 0.0183(10) 0.0026(9)
C39 0.0473(12) 0.0338(11) 0.0371(10) -0.0017(9) 0.0250(9) -0.0020(9)
C45 0.0388(11) 0.0556(14) 0.0260(9) 0.0023(9) 0.0005(8) -0.0172(10)
C43 0.0278(10) 0.0362(11) 0.0473(12) -0.0031(9) 0.0007(9) -0.0025(8)
C46 0.0228(9) 0.0446(13) 0.0485(12) 0.0031(10) -0.0033(9) 0.0014(9)
C42 0.0342(11) 0.0575(15) 0.0348(11) 0.0109(10) 0.0071(9) -0.0058(10)
C44 0.0387(11) 0.0529(14) 0.0386(11) -0.0180(10) 0.0163(9) -0.0136(10)
C41 0.0286(10) 0.0659(16) 0.0480(13) 0.0006(11) 0.0161(9) 0.0020(10)

loop_
_atom_type_symbol
_atom_type_description
_atom_type_scat_dispersion_real
_atom_type_scat_dispersion_imag
_atom_type_scat_source
C C 0.0033 0.0016 'International Tables Vol C Tables 4.2.6.8 and 6.1.1.4'
H H 0.0000 0.0000 'International Tables Vol C Tables 4.2.6.8 and 6.1.1.4'
B B 0.0013 0.0007 'International Tables Vol C Tables 4.2.6.8 and 6.1.1.4'
N N 0.0061 0.0033 'International Tables Vol C Tables 4.2.6.8 and 6.1.1.4'
O O 0.0106 0.0060 'International Tables Vol C Tables 4.2.6.8 and 6.1.1.4'

loop_
_geom_angle_atom_site_label_1
_geom_angle_atom_site_label_2
_geom_angle_atom_site_label_3
_geom_angle
_geom_angle_site_symmetry_1
_geom_angle_site_symmetry_3
_geom_angle_publ_flag
C1 O1 B1 106.56(14) . . ?
C12 O2 B1 106.76(14) . . ?
C6 O4 B1 107.96(15) . . ?
C7 O3 B1 108.15(14) . . ?
O2 C12 C7 111.52(15) . . ?
C11 C12 O2 128.32(17) . . ?
C11 C12 C7 120.16(17) . . ?
O1 C1 C6 111.23(16) . . ?
C2 C1 O1 128.50(19) . . ?
C2 C1 C6 120.28(18) . . ?
C12 C11 H11 121.1 . . ?
C12 C11 C10 117.79(18) . . ?
C10 C11 H11 121.1 . . ?
O3 C7 C12 109.19(16) . . ?
O3 C7 C8 128.78(17) . . ?
C8 C7 C12 122.02(18) . . ?
C1 C2 H2 121.1 . . ?
C1 C2 C3 117.8(2) . . ?
C3 C2 H2 121.1 . . ?
C7 C8 H8 120.9 . . ?
C9 C8 C7 118.27(19) . . ?
C9 C8 H8 120.9 . . ?
C11 C10 H10 119.1 . . ?
C9 C10 C11 121.83(19) . . ?
C9 C10 H10 119.1 . . ?
C2 C3 H3 119.2 . . ?
C4 C3 C2 121.6(2) . . ?
C4 C3 H3 119.2 . . ?
C6 C5 H5 120.8 . . ?
C4 C5 H5 120.8 . . ?
C4 C5 C6 118.4(2) . . ?
O4 C6 C1 109.59(16) . . ?
O4 C6 C5 128.6(2) . . ?
C5 C6 C1 121.8(2) . . ?
C8 C9 H9 120.0 . . ?
C10 C9 C8 119.90(19) . . ?
C10 C9 H9 120.0 . . ?
C3 C4 H4 120.0 . . ?
C5 C4 C3 120.0(2) . . ?
C5 C4 H4 120.0 . . ?
O1 B1 O4 104.64(15) . . ?
O1 B1 O3 110.40(15) . . ?
O2 B1 O1 111.47(15) . . ?
O2 B1 O4 111.45(15) . . ?
O2 B1 O3 104.28(15) . . ?
O4 B1 O3 114.78(16) . . ?
C17 N2 C25 119.59(13) . . ?
C17 N2 C15 120.35(13) . . ?
C25 N2 C15 120.06(12) . . ?
C17 N1 C29 118.25(13) . . ?
C17 N1 C13 122.20(13) . . ?
C29 N1 C13 119.52(12) . . ?
N2 C17 N1 123.19(14) . . ?
N2 C17 H17 118.4 . . ?
N1 C17 H17 118.4 . . ?
C34 C29 N1 119.15(14) . . ?
C30 C29 N1 117.06(14) . . ?
C30 C29 C34 123.79(14) . . ?
C25 C20 C19 123.45(15) . . ?
C21 C20 C25 115.90(16) . . ?
C21 C20 C19 120.63(16) . . ?
C20 C25 N2 118.25(14) . . ?
C20 C25 C24 124.43(15) . . ?
C24 C25 N2 117.29(14) . . ?
C29 C34 C35 123.51(14) . . ?
C33 C34 C29 117.96(15) . . ?
C33 C34 C35 118.53(15) . . ?
N1 C13 H13A 109.7 . . ?
N1 C13 H13B 109.7 . . ?
N1 C13 C14 109.78(13) . . ?
H13A C13 H13B 108.2 . . ?
C14 C13 H13A 109.7 . . ?
C14 C13 H13B 109.7 . . ?
C25 C24 C26 122.39(14) . . ?
C23 C24 C25 116.78(16) . . ?
C23 C24 C26 120.81(15) . . ?
C34 C33 H33 120.1 . . ?
C32 C33 C34 119.77(16) . . ?
C32 C33 H33 120.1 . . ?
C30 C31 H31 119.1 . . ?
C30 C31 C32 121.88(16) . . ?
C32 C31 H31 119.1 . . ?
C29 C30 C31 115.71(15) . . ?
C29 C30 C38 123.56(14) . . ?
C31 C30 C38 120.73(15) . . ?
C21 C22 H22 119.2 . . ?
C21 C22 C23 121.58(17) . . ?
C23 C22 H22 119.2 . . ?
C13 C14 H14A 110.0 . . ?
C13 C14 H14B 110.0 . . ?
H14A C14 H14B 108.4 . . ?
C15 C14 C13 108.56(14) . . ?
C15 C14 H14A 110.0 . . ?
C15 C14 H14B 110.0 . . ?
C20 C19 H19 107.6 . . ?
C20 C19 C18 112.90(15) . . ?
C16 C19 C20 110.55(14) . . ?
C16 C19 H19 107.6 . . ?
C16 C19 C18 110.33(14) . . ?
C18 C19 H19 107.6 . . ?
C24 C26 H26 107.5 . . ?
C24 C26 C28 114.54(15) . . ?
C28 C26 H26 107.5 . . ?
C27 C26 C24 109.32(14) . . ?
C27 C26 H26 107.5 . . ?
C27 C26 C28 110.28(16) . . ?
N2 C15 C14 110.09(13) . . ?
N2 C15 H15A 109.6 . . ?
N2 C15 H15B 109.6 . . ?
C14 C15 H15A 109.6 . . ?
C14 C15 H15B 109.6 . . ?
H15A C15 H15B 108.2 . . ?
C33 C32 C31 120.85(15) . . ?
C33 C32 H32 119.6 . . ?
C31 C32 H32 119.6 . . ?
C30 C38 H38 107.9 . . ?
C40 C38 C30 111.20(14) . . ?
C40 C38 H38 107.9 . . ?
C40 C38 C39 110.66(15) . . ?
C39 C38 C30 111.02(14) . . ?
C39 C38 H38 107.9 . . ?
C34 C35 H35 107.8 . . ?
C34 C35 C37 111.38(15) . . ?
C34 C35 C36 111.81(15) . . ?
C37 C35 H35 107.8 . . ?
C36 C35 H35 107.8 . . ?
C36 C35 C37 110.16(16) . . ?
C20 C21 H21 119.5 . . ?
C22 C21 C20 121.09(17) . . ?
C22 C21 H21 119.5 . . ?
C24 C23 C22 120.21(17) . . ?
C24 C23 H23 119.9 . . ?
C22 C23 H23 119.9 . . ?
C38 C40 H40A 109.5 . . ?
C38 C40 H40B 109.5 . . ?
C38 C40 H40C 109.5 . . ?
H40A C40 H40B 109.5 . . ?
H40A C40 H40C 109.5 . . ?
H40B C40 H40C 109.5 . . ?
C19 C16 H16A 109.5 . . ?
C19 C16 H16B 109.5 . . ?
C19 C16 H16C 109.5 . . ?
H16A C16 H16B 109.5 . . ?
H16A C16 H16C 109.5 . . ?
H16B C16 H16C 109.5 . . ?
C19 C18 H18A 109.5 . . ?
C19 C18 H18B 109.5 . . ?
C19 C18 H18C 109.5 . . ?
H18A C18 H18B 109.5 . . ?
H18A C18 H18C 109.5 . . ?
H18B C18 H18C 109.5 . . ?
C26 C28 H28A 109.5 . . ?
C26 C28 H28B 109.5 . . ?
C26 C28 H28C 109.5 . . ?
H28A C28 H28B 109.5 . . ?
H28A C28 H28C 109.5 . . ?
H28B C28 H28C 109.5 . . ?
C35 C37 H37A 109.5 . . ?
C35 C37 H37B 109.5 . . ?
C35 C37 H37C 109.5 . . ?
H37A C37 H37B 109.5 . . ?
H37A C37 H37C 109.5 . . ?
H37B C37 H37C 109.5 . . ?
C26 C27 H27A 109.5 . . ?
C26 C27 H27B 109.5 . . ?
C26 C27 H27C 109.5 . . ?
H27A C27 H27B 109.5 . . ?
H27A C27 H27C 109.5 . . ?
H27B C27 H27C 109.5 . . ?
C35 C36 H36A 109.5 . . ?
C35 C36 H36B 109.5 . . ?
C35 C36 H36C 109.5 . . ?
H36A C36 H36B 109.5 . . ?
H36A C36 H36C 109.5 . . ?
H36B C36 H36C 109.5 . . ?
C38 C39 H39A 109.5 . . ?
C38 C39 H39B 109.5 . . ?
C38 C39 H39C 109.5 . . ?
H39A C39 H39B 109.5 . . ?
H39A C39 H39C 109.5 . . ?
H39B C39 H39C 109.5 . . ?
C46 C45 H45 120.3 . . ?
C46 C45 C44 119.4(2) . . ?
C44 C45 H45 120.3 . . ?
C42 C43 H43 120.1 . . ?
C42 C43 C44 119.8(2) . . ?
C44 C43 H43 120.1 . . ?
C45 C46 H46 119.9 . . ?
C45 C46 C41 120.3(2) . . ?
C41 C46 H46 119.9 . . ?
C43 C42 H42 120.2 . . ?
C41 C42 C43 119.6(2) . . ?
C41 C42 H42 120.2 . . ?
C45 C44 C43 120.6(2) . . ?
C45 C44 H44 119.7 . . ?
C43 C44 H44 119.7 . . ?
C46 C41 H41 119.8 . . ?
C42 C41 C46 120.4(2) . . ?
C42 C41 H41 119.8 . . ?

loop_
_geom_bond_atom_site_label_1
_geom_bond_atom_site_label_2
_geom_bond_distance
_geom_bond_site_symmetry_2
_geom_bond_publ_flag
O1 C1 1.367(2) . ?
O1 B1 1.474(2) . ?
O2 C12 1.373(2) . ?
O2 B1 1.472(2) . ?
O4 C6 1.354(2) . ?
O4 B1 1.480(2) . ?
O3 C7 1.356(2) . ?
O3 B1 1.496(2) . ?
C12 C11 1.368(3) . ?
C12 C7 1.394(3) . ?
C1 C2 1.361(3) . ?
C1 C6 1.389(3) . ?
C11 H11 0.9500 . ?
C11 C10 1.417(3) . ?
C7 C8 1.385(3) . ?
C2 H2 0.9500 . ?
C2 C3 1.416(3) . ?
C8 H8 0.9500 . ?
C8 C9 1.387(3) . ?
C10 H10 0.9500 . ?
C10 C9 1.377(3) . ?
C3 H3 0.9500 . ?
C3 C4 1.379(4) . ?
C5 H5 0.9500 . ?
C5 C6 1.387(3) . ?
C5 C4 1.372(4) . ?
C9 H9 0.9500 . ?
C4 H4 0.9500 . ?
N2 C17 1.3050(19) . ?
N2 C25 1.441(2) . ?
N2 C15 1.484(2) . ?
N1 C17 1.308(2) . ?
N1 C29 1.4475(19) . ?
N1 C13 1.492(2) . ?
C17 H17 0.9500 . ?
C29 C34 1.414(2) . ?
C29 C30 1.384(2) . ?
C20 C25 1.403(2) . ?
C20 C19 1.526(2) . ?
C20 C21 1.390(2) . ?
C25 C24 1.411(2) . ?
C34 C33 1.388(2) . ?
C34 C35 1.506(2) . ?
C13 H13A 0.9900 . ?
C13 H13B 0.9900 . ?
C13 C14 1.522(2) . ?
C24 C26 1.525(2) . ?
C24 C23 1.385(2) . ?
C33 H33 0.9500 . ?
C33 C32 1.367(3) . ?
C31 H31 0.9500 . ?
C31 C30 1.390(2) . ?
C31 C32 1.401(3) . ?
C30 C38 1.541(2) . ?
C22 H22 0.9500 . ?
C22 C21 1.385(3) . ?
C22 C23 1.387(3) . ?
C14 H14A 0.9900 . ?
C14 H14B 0.9900 . ?
C14 C15 1.498(2) . ?
C19 H19 1.0000 . ?
C19 C16 1.512(2) . ?
C19 C18 1.556(2) . ?
C26 H26 1.0000 . ?
C26 C28 1.535(2) . ?
C26 C27 1.506(3) . ?
C15 H15A 0.9900 . ?
C15 H15B 0.9900 . ?
C32 H32 0.9500 . ?
C38 H38 1.0000 . ?
C38 C40 1.526(2) . ?
C38 C39 1.534(3) . ?
C35 H35 1.0000 . ?
C35 C37 1.532(3) . ?
C35 C36 1.525(3) . ?
C21 H21 0.9500 . ?
C23 H23 0.9500 . ?
C40 H40A 0.9800 . ?
C40 H40B 0.9800 . ?
C40 H40C 0.9800 . ?
C16 H16A 0.9800 . ?
C16 H16B 0.9800 . ?
C16 H16C 0.9800 . ?
C18 H18A 0.9800 . ?
C18 H18B 0.9800 . ?
C18 H18C 0.9800 . ?
C28 H28A 0.9800 . ?
C28 H28B 0.9800 . ?
C28 H28C 0.9800 . ?
C37 H37A 0.9800 . ?
C37 H37B 0.9800 . ?
C37 H37C 0.9800 . ?
C27 H27A 0.9800 . ?
C27 H27B 0.9800 . ?
C27 H27C 0.9800 . ?
C36 H36A 0.9800 . ?
C36 H36B 0.9800 . ?
C36 H36C 0.9800 . ?
C39 H39A 0.9800 . ?
C39 H39B 0.9800 . ?
C39 H39C 0.9800 . ?
C45 H45 0.9500 . ?
C45 C46 1.373(3) . ?
C45 C44 1.374(3) . ?
C43 H43 0.9500 . ?
C43 C42 1.379(3) . ?
C43 C44 1.392(3) . ?
C46 H46 0.9500 . ?
C46 C41 1.390(3) . ?
C42 H42 0.9500 . ?
C42 C41 1.371(3) . ?
C44 H44 0.9500 . ?
C41 H41 0.9500 . ?

loop_
_geom_torsion_atom_site_label_1
_geom_torsion_atom_site_label_2
_geom_torsion_atom_site_label_3
_geom_torsion_atom_site_label_4
_geom_torsion
_geom_torsion_site_symmetry_1
_geom_torsion_site_symmetry_2
_geom_torsion_site_symmetry_3
_geom_torsion_site_symmetry_4
_geom_torsion_publ_flag
O1 C1 C2 C3 179.87(17) . . . . ?
O1 C1 C6 O4 1.6(2) . . . . ?
O1 C1 C6 C5 -177.47(17) . . . . ?
O2 C12 C11 C10 177.55(17) . . . . ?
O2 C12 C7 O3 1.7(2) . . . . ?
O2 C12 C7 C8 -177.52(17) . . . . ?
O3 C7 C8 C9 -179.73(19) . . . . ?
C12 O2 B1 O1 116.89(15) . . . . ?
C12 O2 B1 O4 -126.60(16) . . . . ?
C12 O2 B1 O3 -2.23(18) . . . . ?
C12 C11 C10 C9 0.6(3) . . . . ?
C12 C7 C8 C9 -0.7(3) . . . . ?
C1 O1 B1 O2 120.50(15) . . . . ?
C1 O1 B1 O4 -0.09(18) . . . . ?
C1 O1 B1 O3 -124.10(15) . . . . ?
C1 C2 C3 C4 -1.8(3) . . . . ?
C11 C12 C7 O3 -178.90(16) . . . . ?
C11 C12 C7 C8 1.9(3) . . . . ?
C11 C10 C9 C8 0.6(3) . . . . ?
C7 O3 B1 O1 -116.58(16) . . . . ?
C7 O3 B1 O2 3.26(18) . . . . ?
C7 O3 B1 O4 125.47(17) . . . . ?
C7 C12 C11 C10 -1.8(3) . . . . ?
C7 C8 C9 C10 -0.5(3) . . . . ?
C2 C1 C6 O4 -178.37(16) . . . . ?
C2 C1 C6 C5 2.6(3) . . . . ?
C2 C3 C4 C5 1.4(3) . . . . ?
C6 O4 B1 O1 1.03(19) . . . . ?
C6 O4 B1 O2 -119.58(17) . . . . ?
C6 O4 B1 O3 122.19(17) . . . . ?
C6 C1 C2 C3 -0.2(3) . . . . ?
C6 C5 C4 C3 1.0(3) . . . . ?
C4 C5 C6 O4 178.16(19) . . . . ?
C4 C5 C6 C1 -3.0(3) . . . . ?
B1 O1 C1 C2 179.08(18) . . . . ?
B1 O1 C1 C6 -0.87(19) . . . . ?
B1 O2 C12 C11 -178.88(18) . . . . ?
B1 O2 C12 C7 0.50(19) . . . . ?
B1 O4 C6 C1 -1.6(2) . . . . ?
B1 O4 C6 C5 177.39(19) . . . . ?
B1 O3 C7 C12 -3.1(2) . . . . ?
B1 O3 C7 C8 176.05(19) . . . . ?
N2 C25 C24 C26 2.1(2) . . . . ?
N2 C25 C24 C23 -179.48(14) . . . . ?
N1 C29 C34 C33 178.25(15) . . . . ?
N1 C29 C34 C35 -1.9(2) . . . . ?
N1 C29 C30 C31 -178.97(14) . . . . ?
N1 C29 C30 C38 1.9(2) . . . . ?
N1 C13 C14 C15 50.32(18) . . . . ?
C17 N2 C25 C20 81.06(18) . . . . ?
C17 N2 C25 C24 -100.96(17) . . . . ?
C17 N2 C15 C14 32.6(2) . . . . ?
C17 N1 C29 C34 -89.85(18) . . . . ?
C17 N1 C29 C30 90.76(18) . . . . ?
C17 N1 C13 C14 -21.7(2) . . . . ?
C29 N1 C17 N2 177.98(14) . . . . ?
C29 N1 C13 C14 156.09(14) . . . . ?
C29 C34 C33 C32 1.0(3) . . . . ?
C29 C34 C35 C37 114.41(19) . . . . ?
C29 C34 C35 C36 -121.86(19) . . . . ?
C29 C30 C38 C40 -125.31(17) . . . . ?
C29 C30 C38 C39 111.02(18) . . . . ?
C20 C25 C24 C26 179.94(15) . . . . ?
C20 C25 C24 C23 -1.6(2) . . . . ?
C25 N2 C17 N1 178.96(14) . . . . ?
C25 N2 C15 C14 -147.67(14) . . . . ?
C25 C20 C19 C16 105.28(18) . . . . ?
C25 C20 C19 C18 -130.58(17) . . . . ?
C25 C20 C21 C22 -0.1(2) . . . . ?
C25 C24 C26 C28 -142.32(17) . . . . ?
C25 C24 C26 C27 93.36(19) . . . . ?
C25 C24 C23 C22 0.7(2) . . . . ?
C34 C29 C30 C31 1.7(2) . . . . ?
C34 C29 C30 C38 -177.45(15) . . . . ?
C34 C33 C32 C31 1.0(3) . . . . ?
C13 N1 C17 N2 -4.2(2) . . . . ?
C13 N1 C29 C34 92.27(18) . . . . ?
C13 N1 C29 C30 -87.11(18) . . . . ?
C13 C14 C15 N2 -55.77(18) . . . . ?
C33 C34 C35 C37 -65.8(2) . . . . ?
C33 C34 C35 C36 57.9(2) . . . . ?
C31 C30 C38 C40 55.6(2) . . . . ?
C31 C30 C38 C39 -68.1(2) . . . . ?
C30 C29 C34 C33 -2.4(2) . . . . ?
C30 C29 C34 C35 177.40(15) . . . . ?
C30 C31 C32 C33 -1.7(3) . . . . ?
C19 C20 C25 N2 0.3(2) . . . . ?
C19 C20 C25 C24 -177.53(15) . . . . ?
C19 C20 C21 C22 178.79(16) . . . . ?
C26 C24 C23 C22 179.16(15) . . . . ?
C15 N2 C17 N1 -1.3(2) . . . . ?
C15 N2 C25 C20 -98.66(17) . . . . ?
C15 N2 C25 C24 79.33(18) . . . . ?
C32 C31 C30 C29 0.4(2) . . . . ?
C32 C31 C30 C38 179.55(16) . . . . ?
C35 C34 C33 C32 -178.82(16) . . . . ?
C21 C20 C25 N2 179.15(14) . . . . ?
C21 C20 C25 C24 1.3(2) . . . . ?
C21 C20 C19 C16 -73.5(2) . . . . ?
C21 C20 C19 C18 50.6(2) . . . . ?
C21 C22 C23 C24 0.4(3) . . . . ?
C23 C24 C26 C28 39.3(2) . . . . ?
C23 C24 C26 C27 -85.00(19) . . . . ?
C23 C22 C21 C20 -0.8(3) . . . . ?
C45 C46 C41 C42 0.2(3) . . . . ?
C43 C42 C41 C46 -0.7(3) . . . . ?
C46 C45 C44 C43 -1.2(3) . . . . ?
C42 C43 C44 C45 0.7(3) . . . . ?
C44 C45 C46 C41 0.7(3) . . . . ?
C44 C43 C42 C41 0.3(3) . . . . ?
